data_7242341
loop_
_publ_author_name
'Athiyarath, Vignesh'
'Roy, Naveen J.'
'Vijil, A. T. V.'
'Sureshan, Kana M.'

_publ_section_title
;
 Synthesis of novel seven-membered carbasugars and evaluation of their
 glycosidase inhibition potentials
;
_journal_issue 16
_journal_name_full 'RSC Advances'
_journal_page_first 9410
_journal_page_last 9420
_journal_paper_doi 10.1039/D1RA00804H
_journal_volume 11
_journal_year 2021
_chemical_absolute_configuration rm
_chemical_formula_moiety 'C15 H22 O6'
_chemical_formula_sum 'C15 H22 O6'
_chemical_formula_weight 298.32
_space_group_crystal_system monoclinic
_space_group_IT_number 4
_space_group_name_Hall 'P 2yb'
_space_group_name_H-M_alt 'P 1 21 1'
_atom_sites_solution_hydrogens mixed
_audit_creation_method SHELXL-2014
_audit_update_record
;
2020-11-26 deposited with the CCDC.	2021-02-23 downloaded from the CCDC.
;
_cell_angle_alpha 90
_cell_angle_beta 94.072(3)
_cell_angle_gamma 90
_cell_formula_units_Z 2
_cell_length_a 4.7565(2)
_cell_length_b 25.9753(13)
_cell_length_c 6.1401(3)
_cell_measurement_reflns_used 3238
_cell_measurement_temperature 296(2)
_cell_measurement_theta_max 27.81
_cell_measurement_theta_min 3.14
_cell_volume 756.70(6)
_computing_cell_refinement 'Bruker SAINT'
_computing_data_collection 'Bruker APEX2'
_computing_data_reduction 'Bruker SAINT'
_computing_molecular_graphics 'Bruker SHELXTL'
_computing_publication_material 'Bruker SHELXTL'
_computing_structure_refinement 'SHELXL-2014 (Sheldrick, 2014)'
_computing_structure_solution 'SHELXL-2014 (Sheldrick, 2014)'
_diffrn_ambient_temperature 296(2)
_diffrn_detector_area_resol_mean 0
_diffrn_measured_fraction_theta_full 0.999
_diffrn_measured_fraction_theta_max 0.999
_diffrn_measurement_device_type 'Bruker APEX-II CCD'
_diffrn_measurement_method '\f and \w scans'
_diffrn_radiation_type MoK\a
_diffrn_radiation_wavelength 0.71073
_diffrn_reflns_av_R_equivalents 0.0171
_diffrn_reflns_av_unetI/netI 0.0224
_diffrn_reflns_Laue_measured_fraction_full 0.999
_diffrn_reflns_Laue_measured_fraction_max 0.999
_diffrn_reflns_limit_h_max 5
_diffrn_reflns_limit_h_min -5
_diffrn_reflns_limit_k_max 32
_diffrn_reflns_limit_k_min -32
_diffrn_reflns_limit_l_max 7
_diffrn_reflns_limit_l_min -7
_diffrn_reflns_number 6338
_diffrn_reflns_point_group_measured_fraction_full 0.911
_diffrn_reflns_point_group_measured_fraction_max 0.906
_diffrn_reflns_theta_full 25.242
_diffrn_reflns_theta_max 25.999
_diffrn_reflns_theta_min 3.137
_diffrn_source 'sealed tube'
_exptl_absorpt_coefficient_mu 0.101
_exptl_absorpt_correction_T_max 0.985
_exptl_absorpt_correction_T_min 0.980
_exptl_absorpt_correction_type multi-scan
_exptl_absorpt_process_details SADABS
_exptl_crystal_colour colourless
_exptl_crystal_density_diffrn 1.309
_exptl_crystal_density_meas 1.308
_exptl_crystal_density_method NONE
_exptl_crystal_description block
_exptl_crystal_F_000 320
_exptl_crystal_size_max 0.200
_exptl_crystal_size_mid 0.150
_exptl_crystal_size_min 0.150
_refine_diff_density_max 0.581
_refine_diff_density_min -0.201
_refine_diff_density_rms 0.043
_refine_ls_abs_structure_details
;
 Flack x determined using 987 quotients [(I+)-(I-)]/[(I+)+(I-)]
 (Parsons, Flack and Wagner, Acta Cryst. B69 (2013) 249-259).
;
_refine_ls_abs_structure_Flack 0.4(4)
_refine_ls_extinction_method none
_refine_ls_goodness_of_fit_ref 1.032
_refine_ls_hydrogen_treatment mixed
_refine_ls_matrix_type full
_refine_ls_number_parameters 203
_refine_ls_number_reflns 2695
_refine_ls_number_restraints 3
_refine_ls_restrained_S_all 1.032
_refine_ls_R_factor_all 0.0509
_refine_ls_R_factor_gt 0.0446
_refine_ls_shift/su_max 0.000
_refine_ls_shift/su_mean 0.000
_refine_ls_structure_factor_coef Fsqd
_refine_ls_weighting_details 'w=1/[\s^2^(Fo^2^)+(0.0730P)^2^+0.2333P] where P=(Fo^2^+2Fc^2^)/3'
_refine_ls_weighting_scheme calc
_refine_ls_wR_factor_gt 0.1183
_refine_ls_wR_factor_ref 0.1240
_reflns_Friedel_coverage 0.773
_reflns_Friedel_fraction_full 0.819
_reflns_Friedel_fraction_max 0.808
_reflns_number_gt 2418
_reflns_number_total 2695
_reflns_threshold_expression 'I > 2\s(I)'
_cod_data_source_file d1ra00804h2.cif
_cod_data_source_block shelx_CCDC1
_cod_original_sg_symbol_H-M 'P 21'
_cod_database_code 7242341
_shelx_space_group_comment
;
The symmetry employed for this shelxl refinement is uniquely defined
by the following loop, which should always be used as a source of
symmetry information in preference to the above space-group names.
They are only intended as comments.
;
_shelx_estimated_absorpt_t_min 0.980
_shelx_estimated_absorpt_t_max 0.985
_shelxl_version_number 2014-3

loop_
_space_group_symop_operation_xyz
'x, y, z'
'-x, y+1/2, -z'

loop_
_atom_site_label
_atom_site_type_symbol
_atom_site_fract_x
_atom_site_fract_y
_atom_site_fract_z
_atom_site_U_iso_or_equiv
_atom_site_adp_type
_atom_site_occupancy
_atom_site_site_symmetry_order
_atom_site_calc_flag
_atom_site_refinement_flags_posn
_atom_site_refinement_flags_adp
_atom_site_refinement_flags_occupancy
_atom_site_disorder_assembly
_atom_site_disorder_group
C1 C 0.6148(9) -0.08267(15) 0.4271(6) 0.0409(9) Uani 1 1 d . . . . .
H1A H 0.7456 -0.0996 0.5324 0.049 Uiso 1 1 calc R U . . .
H1B H 0.4826 -0.1084 0.3679 0.049 Uiso 1 1 calc R U . . .
C2 C 0.4557(7) -0.04174(14) 0.5420(5) 0.0330(7) Uani 1 1 d . . . . .
H2 H 0.3424 -0.0591 0.6471 0.040 Uiso 1 1 calc R U . . .
C3 C 0.6492(7) -0.00354(12) 0.6693(5) 0.0281(7) Uani 1 1 d . . . . .
H3 H 0.7611 0.0145 0.5652 0.034 Uiso 1 1 calc R U . . .
C4 C 0.4851(7) 0.03686(13) 0.7926(5) 0.0306(7) Uani 1 1 d . . . . .
H4 H 0.3398 0.0523 0.6919 0.037 Uiso 1 1 calc R U . . .
C5 C 0.6789(8) 0.07843(14) 0.8838(6) 0.0371(8) Uani 1 1 d . . . . .
C6 C 0.7896(11) 0.07879(18) 1.0872(7) 0.0557(11) Uani 1 1 d D . . . .
C7 C 0.7609(9) 0.11820(16) 0.7236(7) 0.0466(9) Uani 1 1 d . . . . .
H7A H 0.9052 0.1405 0.7918 0.056 Uiso 1 1 calc R U . . .
H7B H 0.8373 0.1015 0.5994 0.056 Uiso 1 1 calc R U . . .
C8 C 0.5734(13) 0.1783(2) 0.4709(10) 0.0758(17) Uani 1 1 d . . . . .
H8A H 0.5890 0.1562 0.3449 0.091 Uiso 1 1 calc R U . . .
H8B H 0.7522 0.1959 0.4993 0.091 Uiso 1 1 calc R U . . .
C9 C 0.3481(9) 0.21712(15) 0.4200(7) 0.0465(10) Uani 1 1 d . . . . .
C10 C 0.2714(11) 0.25306(19) 0.5703(8) 0.0588(12) Uani 1 1 d . . . . .
H10 H 0.3553 0.2512 0.7116 0.071 Uiso 1 1 calc R U . . .
C11 C 0.0847(13) 0.29024(19) 0.5248(8) 0.0608(13) Uani 1 1 d . . . . .
H11 H 0.0376 0.3130 0.6333 0.073 Uiso 1 1 calc R U . . .
C12 C -0.0350(11) 0.29473(16) 0.3225(7) 0.0529(11) Uani 1 1 d . . . . .
C13 C 0.0190(11) 0.26183(18) 0.1591(7) 0.0586(12) Uani 1 1 d . . . . .
H13 H -0.0679 0.2658 0.0197 0.070 Uiso 1 1 calc R U . . .
C14 C 0.2164(12) 0.2203(2) 0.2086(8) 0.0640(13) Uani 1 1 d . . . . .
H14 H 0.2551 0.1962 0.1025 0.077 Uiso 1 1 calc R U . . .
C15 C -0.3403(16) 0.3450(2) 0.0735(9) 0.0802(17) Uani 1 1 d . . . . .
H15A H -0.3830 0.3128 0.0018 0.120 Uiso 1 1 calc R U . . .
H15B H -0.2067 0.3637 -0.0059 0.120 Uiso 1 1 calc R U . . .
H15C H -0.5099 0.3648 0.0789 0.120 Uiso 1 1 calc R U . . .
O1 O 0.7667(5) -0.06234(11) 0.2554(4) 0.0414(6) Uani 1 1 d . . . . .
H1 H 0.9115 -0.0485 0.3069 0.062 Uiso 1 1 calc R U . . .
O2 O 0.2659(5) -0.01436(11) 0.3922(3) 0.0400(6) Uani 1 1 d . . . . .
H2A H 0.3519 -0.0036 0.2905 0.060 Uiso 1 1 calc R U . . .
O3 O 0.8384(5) -0.03086(9) 0.8197(3) 0.0323(5) Uani 1 1 d . . . . .
H3A H 0.7574 -0.0382 0.9290 0.049 Uiso 1 1 calc R U . . .
O4 O 0.3532(5) 0.01129(10) 0.9635(3) 0.0356(6) Uani 1 1 d . . . . .
H4A H 0.2039 -0.0014 0.9147 0.053 Uiso 1 1 calc R U . . .
O5 O 0.5199(6) 0.14790(11) 0.6523(5) 0.0512(7) Uani 1 1 d . . . . .
O6 O -0.2270(9) 0.33575(14) 0.2840(6) 0.0756(11) Uani 1 1 d . . . . .
H6A H 0.749(14) 0.053(2) 1.195(9) 0.10(2) Uiso 1 1 d D . . . .
H6B H 0.930(8) 0.1043(15) 1.138(7) 0.053(13) Uiso 1 1 d D . . . .

loop_
_atom_site_aniso_label
_atom_site_aniso_U_11
_atom_site_aniso_U_22
_atom_site_aniso_U_33
_atom_site_aniso_U_23
_atom_site_aniso_U_13
_atom_site_aniso_U_12
C1 0.045(2) 0.044(2) 0.0333(17) -0.0053(14) 0.0034(15) -0.0110(19)
C2 0.0306(17) 0.0431(18) 0.0255(15) 0.0025(13) 0.0029(13) -0.0072(15)
C3 0.0251(15) 0.0364(17) 0.0228(14) 0.0030(11) 0.0024(12) -0.0002(14)
C4 0.0273(16) 0.0411(17) 0.0231(14) 0.0021(13) 0.0009(12) 0.0062(15)
C5 0.0376(19) 0.0353(17) 0.0383(17) -0.0041(14) 0.0030(14) 0.0077(16)
C6 0.070(3) 0.053(2) 0.043(2) -0.0103(18) -0.007(2) -0.010(2)
C7 0.042(2) 0.0406(19) 0.058(2) 0.0033(17) 0.0059(18) -0.0011(19)
C8 0.070(4) 0.068(3) 0.094(4) 0.036(3) 0.036(3) 0.021(3)
C9 0.049(2) 0.039(2) 0.053(2) 0.0127(17) 0.0163(19) -0.0004(19)
C10 0.062(3) 0.059(3) 0.055(2) -0.001(2) 0.008(2) -0.003(3)
C11 0.081(4) 0.049(2) 0.053(2) 0.0006(19) 0.016(2) 0.003(3)
C12 0.061(3) 0.038(2) 0.061(3) 0.0015(18) 0.021(2) 0.002(2)
C13 0.069(3) 0.063(3) 0.042(2) 0.0093(19) 0.000(2) -0.004(3)
C14 0.075(3) 0.058(3) 0.063(3) -0.008(2) 0.027(3) -0.008(3)
C15 0.104(5) 0.075(3) 0.059(3) 0.000(2) -0.014(3) 0.034(4)
O1 0.0327(13) 0.0622(17) 0.0292(11) -0.0056(11) 0.0024(10) -0.0049(13)
O2 0.0279(12) 0.0668(17) 0.0250(11) 0.0028(11) -0.0012(9) -0.0037(13)
O3 0.0250(11) 0.0453(13) 0.0264(10) 0.0015(9) -0.0004(9) 0.0042(11)
O4 0.0243(11) 0.0575(15) 0.0252(10) 0.0029(10) 0.0024(8) -0.0018(12)
O5 0.0455(16) 0.0471(15) 0.0626(16) 0.0161(13) 0.0141(13) 0.0069(14)
O6 0.101(3) 0.065(2) 0.062(2) 0.0044(17) 0.008(2) 0.028(2)

loop_
_atom_type_symbol
_atom_type_description
_atom_type_scat_dispersion_real
_atom_type_scat_dispersion_imag
_atom_type_scat_source
C C 0.0033 0.0016 'International Tables Vol C Tables 4.2.6.8 and 6.1.1.4'
H H 0.0000 0.0000 'International Tables Vol C Tables 4.2.6.8 and 6.1.1.4'
O O 0.0106 0.0060 'International Tables Vol C Tables 4.2.6.8 and 6.1.1.4'

loop_
_geom_angle_atom_site_label_1
_geom_angle_atom_site_label_2
_geom_angle_atom_site_label_3
_geom_angle
_geom_angle_site_symmetry_1
_geom_angle_site_symmetry_3
_geom_angle_publ_flag
O1 C1 C2 112.5(3) . . ?
O1 C1 H1A 109.1 . . ?
C2 C1 H1A 109.1 . . ?
O1 C1 H1B 109.1 . . ?
C2 C1 H1B 109.1 . . ?
H1A C1 H1B 107.8 . . ?
O2 C2 C1 111.4(3) . . ?
O2 C2 C3 109.6(3) . . ?
C1 C2 C3 113.1(3) . . ?
O2 C2 H2 107.5 . . ?
C1 C2 H2 107.5 . . ?
C3 C2 H2 107.5 . . ?
O3 C3 C2 109.6(3) . . ?
O3 C3 C4 109.8(2) . . ?
C2 C3 C4 112.7(3) . . ?
O3 C3 H3 108.2 . . ?
C2 C3 H3 108.2 . . ?
C4 C3 H3 108.2 . . ?
O4 C4 C5 110.6(2) . . ?
O4 C4 C3 108.1(3) . . ?
C5 C4 C3 110.8(3) . . ?
O4 C4 H4 109.1 . . ?
C5 C4 H4 109.1 . . ?
C3 C4 H4 109.1 . . ?
C6 C5 C7 120.8(4) . . ?
C6 C5 C4 123.4(4) . . ?
C7 C5 C4 115.7(3) . . ?
C5 C6 H6A 124(4) . . ?
C5 C6 H6B 122(3) . . ?
H6A C6 H6B 115(5) . . ?
O5 C7 C5 109.5(3) . . ?
O5 C7 H7A 109.8 . . ?
C5 C7 H7A 109.8 . . ?
O5 C7 H7B 109.8 . . ?
C5 C7 H7B 109.8 . . ?
H7A C7 H7B 108.2 . . ?
O5 C8 C9 112.3(4) . . ?
O5 C8 H8A 109.1 . . ?
C9 C8 H8A 109.1 . . ?
O5 C8 H8B 109.1 . . ?
C9 C8 H8B 109.1 . . ?
H8A C8 H8B 107.9 . . ?
C10 C9 C14 117.2(4) . . ?
C10 C9 C8 122.6(5) . . ?
C14 C9 C8 120.1(5) . . ?
C11 C10 C9 123.8(5) . . ?
C11 C10 H10 118.1 . . ?
C9 C10 H10 118.1 . . ?
C10 C11 C12 119.6(5) . . ?
C10 C11 H11 120.2 . . ?
C12 C11 H11 120.2 . . ?
C11 C12 C13 122.9(4) . . ?
C11 C12 O6 116.7(4) . . ?
C13 C12 O6 120.4(4) . . ?
C12 C13 C14 117.9(4) . . ?
C12 C13 H13 121.0 . . ?
C14 C13 H13 121.0 . . ?
C9 C14 C13 118.5(4) . . ?
C9 C14 H14 120.7 . . ?
C13 C14 H14 120.7 . . ?
O6 C15 H15A 109.5 . . ?
O6 C15 H15B 109.5 . . ?
H15A C15 H15B 109.5 . . ?
O6 C15 H15C 109.5 . . ?
H15A C15 H15C 109.5 . . ?
H15B C15 H15C 109.5 . . ?
C1 O1 H1 109.5 . . ?
C2 O2 H2A 109.5 . . ?
C3 O3 H3A 109.5 . . ?
C4 O4 H4A 109.5 . . ?
C8 O5 C7 111.2(3) . . ?
C15 O6 C12 119.4(4) . . ?

loop_
_geom_bond_atom_site_label_1
_geom_bond_atom_site_label_2
_geom_bond_distance
_geom_bond_site_symmetry_2
_geom_bond_publ_flag
C1 O1 1.422(4) . ?
C1 C2 1.508(5) . ?
C1 H1A 0.9700 . ?
C1 H1B 0.9700 . ?
C2 O2 1.432(4) . ?
C2 C3 1.530(4) . ?
C2 H2 0.9800 . ?
C3 O3 1.431(4) . ?
C3 C4 1.539(4) . ?
C3 H3 0.9800 . ?
C4 O4 1.424(4) . ?
C4 C5 1.502(5) . ?
C4 H4 0.9800 . ?
C5 C6 1.321(6) . ?
C5 C7 1.497(5) . ?
C6 H6A 0.97(2) . ?
C6 H6B 0.97(2) . ?
C7 O5 1.425(5) . ?
C7 H7A 0.9700 . ?
C7 H7B 0.9700 . ?
C8 O5 1.404(5) . ?
C8 C9 1.488(7) . ?
C8 H8A 0.9700 . ?
C8 H8B 0.9700 . ?
C9 C10 1.380(6) . ?
C9 C14 1.403(7) . ?
C10 C11 1.328(8) . ?
C10 H10 0.9300 . ?
C11 C12 1.334(7) . ?
C11 H11 0.9300 . ?
C12 C13 1.356(6) . ?
C12 O6 1.412(6) . ?
C13 C14 1.449(7) . ?
C13 H13 0.9300 . ?
C14 H14 0.9300 . ?
C15 O6 1.385(6) . ?
C15 H15A 0.9600 . ?
C15 H15B 0.9600 . ?
C15 H15C 0.9600 . ?
O1 H1 0.8200 . ?
O2 H2A 0.8200 . ?
O3 H3A 0.8200 . ?
O4 H4A 0.8200 . ?

loop_
_geom_hbond_atom_site_label_D
_geom_hbond_atom_site_label_H
_geom_hbond_atom_site_label_A
_geom_hbond_distance_DH
_geom_hbond_distance_HA
_geom_hbond_distance_DA
_geom_hbond_angle_DHA
_geom_hbond_site_symmetry_A
O1 H1 O2 0.82 1.94 2.759(3) 172.9 1_655
O2 H2A O4 0.82 2.04 2.775(3) 148.1 1_554
O3 H3A O1 0.82 2.10 2.841(3) 150.8 1_556
O3 H3A O4 0.82 2.33 2.756(3) 112.6 .
O4 H4A O3 0.82 1.95 2.769(3) 175.8 1_455
